data_2022215
loop_
_publ_author_name
'Shishkina, Svitlana V.'
'Konovalova, Irina S.'
'Karpina, Veronika R.'
'Kovalenko, Svitlana S.'
'Kovalenko, Sergiy M.'
'Bunyatyan, Natalya D.'

_publ_section_title
;
 Concomitant polymorphic forms of
 3-cyclopropyl-5-(2-hydrazinylpyridin-3-yl)-1,2,4-oxadiazole
;
_journal_coeditor_code KU3265
_journal_issue 8
_journal_name_full 'Acta Crystallographica Section C'
_journal_page_first
;
;
_journal_paper_doi 10.1107/S2053229620010414
_journal_volume 76
_journal_year 2020
_chemical_formula_iupac 'C10 H11 N5 O'
_chemical_formula_moiety 'C10 H11 N5 O'
_chemical_formula_sum 'C10 H11 N5 O'
_chemical_formula_weight 217.24
_chemical_name_systematic
;
3-Cyclopropyl-5-(2-hydrazinylpyridin-3-yl)-1,2,4-oxadiazole
;
_space_group_crystal_system orthorhombic
_space_group_IT_number 19
_space_group_name_Hall 'P 2ac 2ab'
_space_group_name_H-M_alt 'P 21 21 21'
_atom_sites_solution_hydrogens mixed
_audit_creation_method SHELXL-2016/6
_cell_angle_alpha 90
_cell_angle_beta 90
_cell_angle_gamma 90
_cell_formula_units_Z 4
_cell_length_a 4.8240(11)
_cell_length_b 8.2685(19)
_cell_length_c 26.527(10)
_cell_measurement_reflns_used 655
_cell_measurement_temperature 293(2)
_cell_measurement_theta_max 20.041
_cell_measurement_theta_min 3.947
_cell_volume 1058.1(5)
_computing_cell_refinement
;
CrysAlis PRO (Rigaku OD, 2018)
;
_computing_data_collection
;
CrysAlis PRO (Rigaku OD, 2018)
;
_computing_data_reduction
;
CrysAlis PRO (Rigaku OD, 2018)
;
_computing_molecular_graphics
;
Mercury (Macrae <i>et al.</i>,  2020)
;
_computing_publication_material
;
SHELXL2016 (Sheldrick, 2015b)
;
_computing_structure_refinement
;
SHELXL2016 (Sheldrick, 2015b)
;
_computing_structure_solution
;
SHELXT2014 (Sheldrick, 2015a)
;
_diffrn_ambient_temperature 293(2)
_diffrn_detector_area_resol_mean 16.1827
_diffrn_measured_fraction_theta_full 0.996
_diffrn_measured_fraction_theta_max 0.996
_diffrn_measurement_device_type 'Rigaku Xcalibur Sapphire3'
_diffrn_measurement_method '\w scans'
_diffrn_radiation_type MoK\a
_diffrn_radiation_wavelength 0.71073
_diffrn_reflns_av_R_equivalents 0.0804
_diffrn_reflns_av_unetI/netI 0.0651
_diffrn_reflns_limit_h_max 5
_diffrn_reflns_limit_h_min -5
_diffrn_reflns_limit_k_max 9
_diffrn_reflns_limit_k_min -9
_diffrn_reflns_limit_l_max 31
_diffrn_reflns_limit_l_min -31
_diffrn_reflns_number 7941
_diffrn_reflns_theta_full 24.995
_diffrn_reflns_theta_max 24.995
_diffrn_reflns_theta_min 3.373
_diffrn_source 'Enhance (Mo) X-ray Source'
_exptl_absorpt_coefficient_mu 0.095
_exptl_absorpt_correction_T_max 1.00000
_exptl_absorpt_correction_T_min 0.17551
_exptl_absorpt_correction_type multi-scan
_exptl_absorpt_process_details
;
(CrysAlis PRO; Rigaku OD, 2018)
;
_exptl_crystal_colour colourless
_exptl_crystal_density_diffrn 1.364
_exptl_crystal_description stick
_exptl_crystal_F_000 456
_exptl_crystal_size_max 0.200
_exptl_crystal_size_mid 0.050
_exptl_crystal_size_min 0.050
_refine_diff_density_max 0.137
_refine_diff_density_min -0.130
_refine_ls_abs_structure_details
;
Flack <i>x</i> determined using 320 quotients [(I+)-(I-)]/[(I+)+(I-)]
(Parsons <i>et al.</i>,  2013)
;
_refine_ls_abs_structure_Flack -0.7(10)
_refine_ls_extinction_coef 0.007(3)
_refine_ls_extinction_expression Fc^*^=kFc[1+0.001xFc^2^\l^3^/sin(2\q)]^-1/4^
_refine_ls_extinction_method
;
SHELXL2016 (Sheldrick, 2015b)
;
_refine_ls_goodness_of_fit_ref 0.990
_refine_ls_hydrogen_treatment mixed
_refine_ls_matrix_type full
_refine_ls_number_parameters 158
_refine_ls_number_reflns 1859
_refine_ls_number_restraints 0
_refine_ls_restrained_S_all 0.990
_refine_ls_R_factor_all 0.0909
_refine_ls_R_factor_gt 0.0512
_refine_ls_shift/su_max 0.000
_refine_ls_shift/su_mean 0.000
_refine_ls_structure_factor_coef Fsqd
_refine_ls_weighting_details 'w=1/[\s^2^(Fo^2^)+(0.0373P)^2^] where P=(Fo^2^+2Fc^2^)/3'
_refine_ls_weighting_scheme calc
_refine_ls_wR_factor_gt 0.0997
_refine_ls_wR_factor_ref 0.1194
_reflns_number_gt 1194
_reflns_number_total 1859
_reflns_threshold_expression 'I > 2\s(I)'
_cod_data_source_file ku3265sup1.cif
_cod_data_source_block 1r
_cod_database_code 2022215
_shelx_space_group_comment
;
The symmetry employed for this shelxl refinement is uniquely defined
by the following loop, which should always be used as a source of
symmetry information in preference to the above space-group names.
They are only intended as comments.
;
_shelx_estimated_absorpt_t_min 0.981
_shelx_estimated_absorpt_t_max 0.995

loop_
_space_group_symop_operation_xyz
'x, y, z'
'-x+1/2, -y, z+1/2'
'-x, y+1/2, -z+1/2'
'x+1/2, -y+1/2, -z'

loop_
_atom_site_type_symbol
_atom_site_label
_atom_site_fract_x
_atom_site_fract_y
_atom_site_fract_z
_atom_site_U_iso_or_equiv
_atom_site_adp_type
_atom_site_calc_flag
_atom_site_occupancy
_atom_site_disorder_assembly
_atom_site_disorder_group
O O1 0.3081(6) 0.5574(4) 0.66612(13) 0.0744(10) Uani d 1 . .
N N1 0.1474(7) 0.6666(5) 0.69605(17) 0.0774(11) Uani d 1 . .
N N2 0.4560(6) 0.8019(4) 0.64848(14) 0.0577(9) Uani d 1 . .
N N3 1.0284(7) 0.5842(4) 0.54210(14) 0.0650(10) Uani d 1 . .
N N4 0.8594(7) 0.8191(4) 0.57554(15) 0.0627(10) Uani d 1 . .
H H4N 0.733(8) 0.878(5) 0.6013(18) 0.078(14) Uiso d 1 . .
N N5 1.0260(11) 0.9131(5) 0.5430(2) 0.0726(12) Uani d 1 . .
H H5NA 1.190(10) 0.871(6) 0.5497(18) 0.082(18) Uiso d 1 . .
H H5NB 0.960(10) 0.900(6) 0.514(2) 0.10(2) Uiso d 1 . .
C C1 0.4820(8) 0.6484(5) 0.63948(16) 0.0568(11) Uani d 1 . .
C C2 0.2470(7) 0.8070(6) 0.68382(18) 0.0630(12) Uani d 1 . .
C C3 0.1501(8) 0.9554(6) 0.70658(19) 0.0690(13) Uani d 1 . .
H H3 0.003885 0.944058 0.731985 0.083 Uiso calc 1 . .
C C4 0.1412(10) 1.1041(6) 0.6759(2) 0.0820(15) Uani d 1 . .
H H4A 0.201476 1.096713 0.641069 0.098 Uiso calc 1 . .
H H4B -0.010220 1.178923 0.681769 0.098 Uiso calc 1 . .
C C5 0.3504(9) 1.0890(6) 0.7148(2) 0.0913(18) Uani d 1 . .
H H5A 0.328856 1.154211 0.744962 0.110 Uiso calc 1 . .
H H5B 0.540637 1.071967 0.704246 0.110 Uiso calc 1 . .
C C6 0.6711(8) 0.5670(5) 0.60523(17) 0.0530(11) Uani d 1 . .
C C7 0.6770(9) 0.4014(5) 0.6022(2) 0.0677(13) Uani d 1 . .
H H7 0.558548 0.339649 0.622056 0.081 Uiso calc 1 . .
C C8 0.8581(10) 0.3271(6) 0.5697(2) 0.0782(15) Uani d 1 . .
H H8 0.866570 0.214969 0.567491 0.094 Uiso calc 1 . .
C C9 1.0241(10) 0.4218(6) 0.5411(2) 0.0744(14) Uani d 1 . .
H H9 1.144768 0.370362 0.518949 0.089 Uiso calc 1 . .
C C10 0.8517(8) 0.6557(5) 0.57396(17) 0.0541(11) Uani d 1 . .

loop_
_atom_site_aniso_label
_atom_site_aniso_U_11
_atom_site_aniso_U_22
_atom_site_aniso_U_33
_atom_site_aniso_U_12
_atom_site_aniso_U_13
_atom_site_aniso_U_23
O1 0.0751(18) 0.0711(19) 0.077(2) -0.0089(17) 0.0060(18) 0.0124(19)
N1 0.066(2) 0.090(3) 0.076(3) -0.002(2) 0.011(2) 0.011(3)
N2 0.0500(17) 0.063(2) 0.060(2) 0.0007(17) 0.0040(18) 0.002(2)
N3 0.071(2) 0.066(2) 0.057(3) 0.0128(19) -0.004(2) -0.009(2)
N4 0.070(2) 0.055(2) 0.063(3) -0.001(2) 0.017(2) -0.003(2)
N5 0.086(3) 0.064(2) 0.068(3) -0.003(2) 0.017(3) 0.001(3)
C1 0.049(2) 0.067(3) 0.055(3) -0.006(2) -0.005(2) 0.012(2)
C2 0.048(2) 0.084(3) 0.057(3) 0.000(2) 0.000(2) 0.005(3)
C3 0.053(2) 0.092(3) 0.063(3) 0.010(3) 0.013(2) 0.002(3)
C4 0.074(3) 0.086(3) 0.086(4) 0.004(3) 0.008(3) -0.002(3)
C5 0.056(2) 0.119(4) 0.099(5) 0.003(3) 0.002(3) -0.039(4)
C6 0.051(2) 0.053(2) 0.055(3) 0.002(2) -0.010(2) -0.001(2)
C7 0.079(3) 0.053(2) 0.072(3) -0.003(3) -0.012(3) -0.001(3)
C8 0.102(3) 0.052(2) 0.080(4) 0.013(3) -0.019(3) -0.013(3)
C9 0.088(3) 0.070(3) 0.066(3) 0.021(3) -0.012(3) -0.018(3)
C10 0.056(2) 0.056(2) 0.050(3) 0.002(2) -0.007(2) -0.002(2)

loop_
_atom_type_symbol
_atom_type_description
_atom_type_scat_dispersion_real
_atom_type_scat_dispersion_imag
_atom_type_scat_source
C C 0.0033 0.0016 'International Tables Vol C Tables 4.2.6.8 and 6.1.1.4'
H H 0.0000 0.0000 'International Tables Vol C Tables 4.2.6.8 and 6.1.1.4'
N N 0.0061 0.0033 'International Tables Vol C Tables 4.2.6.8 and 6.1.1.4'
O O 0.0106 0.0060 'International Tables Vol C Tables 4.2.6.8 and 6.1.1.4'

loop_
_geom_angle_atom_site_label_1
_geom_angle_atom_site_label_2
_geom_angle_atom_site_label_3
_geom_angle_site_symmetry_1
_geom_angle_site_symmetry_3
_geom_angle
_geom_angle_publ_flag
C1 O1 N1 . . 106.2(3) ?
C2 N1 O1 . . 103.0(3) ?
C1 N2 C2 . . 103.0(4) ?
C10 N3 C9 . . 116.4(4) ?
C10 N4 N5 . . 123.1(4) ?
C10 N4 H4N . . 118(2) ?
N5 N4 H4N . . 119(2) ?
N4 N5 H5NA . . 100(3) ?
N4 N5 H5NB . . 106(4) ?
H5NA N5 H5NB . . 118(5) ?
N2 C1 O1 . . 113.3(4) ?
N2 C1 C6 . . 129.0(4) ?
O1 C1 C6 . . 117.8(4) ?
N1 C2 N2 . . 114.5(4) ?
N1 C2 C3 . . 122.4(4) ?
N2 C2 C3 . . 123.2(4) ?
C2 C3 C4 . . 119.1(4) ?
C2 C3 C5 . . 118.9(4) ?
C4 C3 C5 . . 58.6(3) ?
C2 C3 H3 . . 116.0 ?
C4 C3 H3 . . 116.0 ?
C5 C3 H3 . . 116.0 ?
C5 C4 C3 . . 61.0(3) ?
C5 C4 H4A . . 117.7 ?
C3 C4 H4A . . 117.7 ?
C5 C4 H4B . . 117.7 ?
C3 C4 H4B . . 117.7 ?
H4A C4 H4B . . 114.8 ?
C4 C5 C3 . . 60.4(3) ?
C4 C5 H5A . . 117.7 ?
C3 C5 H5A . . 117.7 ?
C4 C5 H5B . . 117.7 ?
C3 C5 H5B . . 117.7 ?
H5A C5 H5B . . 114.9 ?
C7 C6 C10 . . 118.2(4) ?
C7 C6 C1 . . 120.8(4) ?
C10 C6 C1 . . 121.0(4) ?
C8 C7 C6 . . 119.8(5) ?
C8 C7 H7 . . 120.1 ?
C6 C7 H7 . . 120.1 ?
C9 C8 C7 . . 118.0(4) ?
C9 C8 H8 . . 121.0 ?
C7 C8 H8 . . 121.0 ?
N3 C9 C8 . . 125.2(5) ?
N3 C9 H9 . . 117.4 ?
C8 C9 H9 . . 117.4 ?
N3 C10 N4 . . 116.4(4) ?
N3 C10 C6 . . 122.4(4) ?
N4 C10 C6 . . 121.3(4) ?

loop_
_geom_bond_atom_site_label_1
_geom_bond_atom_site_label_2
_geom_bond_site_symmetry_2
_geom_bond_distance
_geom_bond_publ_flag
O1 C1 . 1.330(5) ?
O1 N1 . 1.431(5) ?
N1 C2 . 1.297(5) ?
N2 C1 . 1.298(5) ?
N2 C2 . 1.377(5) ?
N3 C10 . 1.338(5) ?
N3 C9 . 1.343(5) ?
N4 C10 . 1.352(5) ?
N4 N5 . 1.413(5) ?
N4 H4N . 1.04(4) ?
N5 H5NA . 0.88(5) ?
N5 H5NB . 0.84(5) ?
C1 C6 . 1.453(6) ?
C2 C3 . 1.445(6) ?
C3 C4 . 1.475(6) ?
C3 C5 . 1.484(6) ?
C3 H3 . 0.9800 ?
C4 C5 . 1.449(7) ?
C4 H4A . 0.9700 ?
C4 H4B . 0.9700 ?
C5 H5A . 0.9700 ?
C5 H5B . 0.9700 ?
C6 C7 . 1.372(5) ?
C6 C10 . 1.409(6) ?
C7 C8 . 1.371(6) ?
C7 H7 . 0.9300 ?
C8 C9 . 1.354(6) ?
C8 H8 . 0.9300 ?
C9 H9 . 0.9300 ?

loop_
_geom_hbond_atom_site_label_D
_geom_hbond_atom_site_label_H
_geom_hbond_atom_site_label_A
_geom_hbond_site_symmetry_A
_geom_hbond_distance_DH
_geom_hbond_distance_HA
_geom_hbond_distance_DA
_geom_hbond_angle_DHA
N4 H4N N2 . 1.04(4) 1.93(4) 2.748(5) 133(3)
N5 H5NB N3 4_466 0.84(5) 2.56(5) 3.295(7) 146(5)
N5 H5NA N3 . 0.88(5) 2.51(5) 2.720(6) 94(3)

loop_
_geom_torsion_atom_site_label_1
_geom_torsion_atom_site_label_2
_geom_torsion_atom_site_label_3
_geom_torsion_atom_site_label_4
_geom_torsion_site_symmetry_1
_geom_torsion_site_symmetry_2
_geom_torsion_site_symmetry_3
_geom_torsion_site_symmetry_4
_geom_torsion
_geom_torsion_publ_flag
C1 O1 N1 C2 . . . . -0.5(4) ?
C2 N2 C1 O1 . . . . -0.1(5) ?
C2 N2 C1 C6 . . . . -180.0(4) ?
N1 O1 C1 N2 . . . . 0.4(5) ?
N1 O1 C1 C6 . . . . -179.7(3) ?
O1 N1 C2 N2 . . . . 0.5(5) ?
O1 N1 C2 C3 . . . . -178.0(4) ?
C1 N2 C2 N1 . . . . -0.3(5) ?
C1 N2 C2 C3 . . . . 178.2(4) ?
N1 C2 C3 C4 . . . . -146.1(5) ?
N2 C2 C3 C4 . . . . 35.5(6) ?
N1 C2 C3 C5 . . . . 145.8(5) ?
N2 C2 C3 C5 . . . . -32.5(7) ?
C2 C3 C4 C5 . . . . -107.9(5) ?
C2 C3 C5 C4 . . . . 108.3(5) ?
N2 C1 C6 C7 . . . . 177.2(4) ?
O1 C1 C6 C7 . . . . -2.6(6) ?
N2 C1 C6 C10 . . . . -3.3(7) ?
O1 C1 C6 C10 . . . . 176.8(4) ?
C10 C6 C7 C8 . . . . 0.8(7) ?
C1 C6 C7 C8 . . . . -179.7(4) ?
C6 C7 C8 C9 . . . . -0.8(7) ?
C10 N3 C9 C8 . . . . -0.5(7) ?
C7 C8 C9 N3 . . . . 0.7(8) ?
C9 N3 C10 N4 . . . . 179.0(4) ?
C9 N3 C10 C6 . . . . 0.4(6) ?
N5 N4 C10 N3 . . . . 5.0(7) ?
N5 N4 C10 C6 . . . . -176.4(4) ?
C7 C6 C10 N3 . . . . -0.6(6) ?
C1 C6 C10 N3 . . . . 179.9(4) ?
C7 C6 C10 N4 . . . . -179.1(4) ?
C1 C6 C10 N4 . . . . 1.4(6) ?

_cod_database_fobs_code 2022215
